data_4001066
loop_
_publ_author_name
'Mandal, Trinanjana'
'Stavila, Vitalie'
'Rusakova, Irene'
'Ghosh, Saunab'
'Whitmire, Kenton H.'

_publ_section_title
;
 Molecular Precursors for CdS Nanoparticles: Synthesis and
 Characterization of Carboxylate&#x2212;Thiourea or
 &#x2212;Thiosemicarbazide Cadmium Complexes and Their Decomposition
;
_journal_issue 23
_journal_name_full 'Chemistry of Materials'
_journal_page_first 5617
_journal_paper_doi 10.1021/cm902230u
_journal_volume 21
_journal_year 2009
_chemical_formula_sum 'C16 H18 Cd N4 O6 S2'
_chemical_formula_weight 538.86
_chemical_name_systematic
; 
 ? 
;
_space_group_IT_number 14
_symmetry_cell_setting monoclinic
_symmetry_space_group_name_Hall '-P 2ybc'
_symmetry_space_group_name_H-M 'P 1 21/c 1'
_atom_sites_solution_hydrogens geom
_atom_sites_solution_primary direct
_atom_sites_solution_secondary difmap
_audit_creation_method SHELXL-97
_cell_angle_alpha 90.00
_cell_angle_beta 104.899(2)
_cell_angle_gamma 90.00
_cell_formula_units_Z 4
_cell_length_a 18.354(2)
_cell_length_b 11.8461(15)
_cell_length_c 9.7261(13)
_cell_measurement_temperature 566(2)
_cell_volume 2043.6(4)
_computing_structure_refinement 'SHELXL-97 (Sheldrick, 1997)'
_computing_structure_solution 'SHELXS-97 (Sheldrick, 1990)'
_diffrn_ambient_temperature 566(2)
_diffrn_measured_fraction_theta_full 0.978
_diffrn_measured_fraction_theta_max 0.978
_diffrn_radiation_monochromator graphite
_diffrn_radiation_source 'fine-focus sealed tube'
_diffrn_radiation_type MoK\a
_diffrn_radiation_wavelength 0.71073
_diffrn_reflns_av_R_equivalents 0.1202
_diffrn_reflns_av_sigmaI/netI 0.0813
_diffrn_reflns_limit_h_max 24
_diffrn_reflns_limit_h_min -23
_diffrn_reflns_limit_k_max 15
_diffrn_reflns_limit_k_min -15
_diffrn_reflns_limit_l_max 12
_diffrn_reflns_limit_l_min -12
_diffrn_reflns_number 24320
_diffrn_reflns_theta_full 28.30
_diffrn_reflns_theta_max 28.30
_diffrn_reflns_theta_min 1.15
_exptl_absorpt_coefficient_mu 1.314
_exptl_absorpt_correction_T_max 0.769
_exptl_absorpt_correction_T_min 0.763
_exptl_absorpt_correction_type multi-scan
_exptl_absorpt_process_details 'SADABS, SHELDRICK'
_exptl_crystal_colour colorless
_exptl_crystal_density_diffrn 1.751
_exptl_crystal_density_method 'not measured'
_exptl_crystal_F_000 1080
_exptl_crystal_size_max 0.2
_exptl_crystal_size_mid 0.2
_exptl_crystal_size_min 0.2
_refine_diff_density_max 0.504
_refine_diff_density_min -0.538
_refine_diff_density_rms 0.092
_refine_ls_extinction_coef 0.0151(6)
_refine_ls_extinction_expression Fc^*^=kFc[1+0.001xFc^2^\l^3^/sin(2\q)]^-1/4^
_refine_ls_extinction_method SHELXL
_refine_ls_goodness_of_fit_ref 0.896
_refine_ls_hydrogen_treatment constr
_refine_ls_matrix_type full
_refine_ls_number_parameters 263
_refine_ls_number_reflns 4960
_refine_ls_number_restraints 0
_refine_ls_restrained_S_all 0.896
_refine_ls_R_factor_all 0.0540
_refine_ls_R_factor_gt 0.0358
_refine_ls_shift/su_max 0.000
_refine_ls_shift/su_mean 0.000
_refine_ls_structure_factor_coef Fsqd
_refine_ls_weighting_details 'calc w=1/[\s^2^(Fo^2^)+(0.0383P)^2^+0.0000P] where P=(Fo^2^+2Fc^2^)/3'
_refine_ls_weighting_scheme calc
_refine_ls_wR_factor_gt 0.0840
_refine_ls_wR_factor_ref 0.0997
_reflns_number_gt 3151
_reflns_number_total 4960
_reflns_threshold_expression >2sigma(I)
_cod_data_source_file cm902230u_si_002.cif
_cod_data_source_block Compound1a
_cod_original_cell_volume 2043.6(5)
_cod_original_sg_symbol_H-M P2(1)/c
_cod_database_code 4001066

loop_
_symmetry_equiv_pos_as_xyz
'x, y, z'
'-x, y+1/2, -z+1/2'
'-x, -y, -z'
'x, -y-1/2, z-1/2'

loop_
_atom_site_label
_atom_site_type_symbol
_atom_site_fract_x
_atom_site_fract_y
_atom_site_fract_z
_atom_site_U_iso_or_equiv
_atom_site_adp_type
_atom_site_occupancy
_atom_site_symmetry_multiplicity
_atom_site_calc_flag
_atom_site_refinement_flags
Cd1 Cd 0.233924(14) 0.013807(19) 0.12530(3) 0.04952(13) Uani 1 1 d .
S1 S 0.32105(6) -0.01930(7) 0.37621(11) 0.0579(3) Uani 1 1 d .
C1 C 0.32753(19) -0.1583(3) 0.4247(4) 0.0487(8) Uani 1 1 d .
S2 S 0.15233(6) 0.17121(8) 0.18715(12) 0.0651(3) Uani 1 1 d .
C2 C 0.1764(2) 0.3021(3) 0.1379(4) 0.0517(9) Uani 1 1 d .
N11 N 0.29121(17) -0.2382(2) 0.3419(3) 0.0636(8) Uani 1 1 d .
H11E H 0.2957 -0.3072 0.3700 0.076 Uiso 1 1 calc R
H11F H 0.2628 -0.2216 0.2593 0.076 Uiso 1 1 calc R
O11 O 0.14618(15) -0.0551(2) -0.0765(3) 0.0671(7) Uani 1 1 d .
O12 O 0.19651(14) -0.1853(2) 0.0778(3) 0.0629(7) Uani 1 1 d .
N12 N 0.37041(18) -0.1883(3) 0.5507(3) 0.0747(10) Uani 1 1 d .
H12A H 0.3736 -0.2582 0.5755 0.090 Uiso 1 1 calc R
H12B H 0.3951 -0.1379 0.6078 0.090 Uiso 1 1 calc R
O13 O 0.16281(15) -0.3938(2) 0.0309(3) 0.0759(8) Uani 1 1 d .
H13A H 0.1842 -0.3387 0.0743 0.114 Uiso 1 1 calc R
O21 O 0.29739(14) 0.1176(2) 0.0025(3) 0.0625(7) Uani 1 1 d .
N21 N 0.22541(18) 0.3201(2) 0.0657(4) 0.0690(9) Uani 1 1 d .
H21E H 0.2351 0.3879 0.0444 0.083 Uiso 1 1 calc R
H21F H 0.2483 0.2641 0.0389 0.083 Uiso 1 1 calc R
N22 N 0.1423(2) 0.3885(3) 0.1774(4) 0.0930(12) Uani 1 1 d .
H22A H 0.1526 0.4558 0.1553 0.112 Uiso 1 1 calc R
H22B H 0.1096 0.3779 0.2255 0.112 Uiso 1 1 calc R
O22 O 0.34329(14) -0.0507(2) -0.0165(3) 0.0635(7) Uani 1 1 d .
O23 O 0.4400(2) -0.0737(3) -0.1658(4) 0.1067(12) Uani 1 1 d .
H23A H 0.3988 -0.0983 -0.1619 0.160 Uiso 1 1 calc R
C111 C 0.10676(17) -0.2449(3) -0.1310(3) 0.0435(8) Uani 1 1 d .
C112 C 0.1148(2) -0.3594(3) -0.0927(4) 0.0539(9) Uani 1 1 d .
C113 C 0.0736(3) -0.4405(4) -0.1805(5) 0.0730(12) Uani 1 1 d .
H11A H 0.0785 -0.5162 -0.1548 0.088 Uiso 1 1 calc R
C114 C 0.0247(3) -0.4075(5) -0.3080(6) 0.0859(15) Uani 1 1 d .
H11B H -0.0027 -0.4624 -0.3681 0.103 Uiso 1 1 calc R
C115 C 0.0155(2) -0.2966(4) -0.3479(4) 0.0742(12) Uani 1 1 d .
H11C H -0.0177 -0.2761 -0.4337 0.089 Uiso 1 1 calc R
C116 C 0.05630(19) -0.2155(3) -0.2588(4) 0.0571(9) Uani 1 1 d .
H11D H 0.0499 -0.1399 -0.2846 0.068 Uiso 1 1 calc R
C117 C 0.15146(19) -0.1559(3) -0.0389(4) 0.0490(8) Uani 1 1 d .
C211 C 0.38877(18) 0.1035(3) -0.1289(3) 0.0491(8) Uani 1 1 d .
C212 C 0.4354(2) 0.0372(4) -0.1849(5) 0.0667(11) Uani 1 1 d .
C213 C 0.4780(3) 0.0862(5) -0.2707(5) 0.0869(15) Uani 1 1 d .
H21A H 0.5083 0.0415 -0.3119 0.104 Uiso 1 1 calc R
C214 C 0.4744(3) 0.1988(5) -0.2926(5) 0.0865(14) Uani 1 1 d .
H21B H 0.5029 0.2311 -0.3487 0.104 Uiso 1 1 calc R
C215 C 0.4307(3) 0.2656(4) -0.2355(5) 0.0879(14) Uani 1 1 d .
H21C H 0.4297 0.3431 -0.2515 0.105 Uiso 1 1 calc R
C216 C 0.3874(2) 0.2197(3) -0.1535(4) 0.0698(11) Uani 1 1 d .
H21D H 0.3572 0.2662 -0.1144 0.084 Uiso 1 1 calc R
C217 C 0.34081(19) 0.0534(3) -0.0421(3) 0.0482(8) Uani 1 1 d .

loop_
_atom_site_aniso_label
_atom_site_aniso_U_11
_atom_site_aniso_U_22
_atom_site_aniso_U_33
_atom_site_aniso_U_23
_atom_site_aniso_U_13
_atom_site_aniso_U_12
Cd1 0.0583(2) 0.03287(16) 0.05673(19) 0.00000(11) 0.01366(13) -0.00189(11)
S1 0.0680(6) 0.0433(5) 0.0568(6) -0.0020(4) 0.0061(5) -0.0033(4)
C1 0.052(2) 0.049(2) 0.047(2) 0.0031(16) 0.0167(17) 0.0033(16)
S2 0.0786(7) 0.0432(5) 0.0855(7) 0.0154(5) 0.0428(6) 0.0129(5)
C2 0.065(2) 0.0387(19) 0.048(2) -0.0009(15) 0.0089(18) 0.0086(17)
N11 0.081(2) 0.0407(17) 0.0590(19) 0.0126(15) 0.0003(16) -0.0004(16)
O11 0.0788(18) 0.0401(14) 0.0774(18) -0.0047(13) 0.0111(14) -0.0064(13)
O12 0.0689(17) 0.0628(17) 0.0495(15) 0.0011(12) 0.0017(13) -0.0118(13)
N12 0.089(3) 0.070(2) 0.053(2) 0.0074(16) -0.0031(18) 0.0045(19)
O13 0.096(2) 0.0485(16) 0.0815(19) 0.0114(14) 0.0190(17) -0.0002(14)
O21 0.0676(16) 0.0504(15) 0.0799(17) -0.0062(13) 0.0376(14) 0.0000(12)
N21 0.087(2) 0.0413(18) 0.091(2) 0.0107(16) 0.045(2) 0.0019(16)
N22 0.129(3) 0.043(2) 0.124(3) 0.005(2) 0.063(3) 0.021(2)
O22 0.0833(19) 0.0397(14) 0.0726(17) -0.0051(13) 0.0292(14) -0.0070(13)
O23 0.116(3) 0.069(2) 0.161(3) -0.029(2) 0.082(2) -0.0032(18)
C111 0.0426(19) 0.0439(19) 0.0477(19) -0.0068(15) 0.0185(15) -0.0046(14)
C112 0.060(2) 0.045(2) 0.065(2) -0.0095(18) 0.0304(19) -0.0067(17)
C113 0.085(3) 0.057(3) 0.090(3) -0.026(2) 0.046(3) -0.022(2)
C114 0.078(3) 0.096(4) 0.098(4) -0.057(3) 0.047(3) -0.042(3)
C115 0.053(3) 0.111(4) 0.057(2) -0.021(3) 0.013(2) -0.011(2)
C116 0.049(2) 0.064(2) 0.061(2) -0.0045(19) 0.0195(19) 0.0019(17)
C117 0.049(2) 0.050(2) 0.053(2) -0.0057(17) 0.0216(17) -0.0027(16)
C211 0.0441(19) 0.058(2) 0.0446(19) -0.0058(16) 0.0101(15) -0.0083(16)
C212 0.066(3) 0.063(3) 0.078(3) -0.027(2) 0.032(2) -0.014(2)
C213 0.081(3) 0.101(4) 0.092(3) -0.041(3) 0.046(3) -0.025(3)
C214 0.080(3) 0.112(4) 0.071(3) -0.005(3) 0.026(3) -0.033(3)
C215 0.077(3) 0.085(3) 0.102(4) 0.028(3) 0.024(3) -0.011(3)
C216 0.060(3) 0.065(3) 0.086(3) 0.016(2) 0.023(2) -0.006(2)
C217 0.050(2) 0.047(2) 0.046(2) -0.0082(16) 0.0097(16) -0.0060(16)

loop_
_atom_type_symbol
_atom_type_description
_atom_type_scat_dispersion_real
_atom_type_scat_dispersion_imag
_atom_type_scat_source
C C 0.0033 0.0016 'International Tables Vol C Tables 4.2.6.8 and 6.1.1.4'
H H 0.0000 0.0000 'International Tables Vol C Tables 4.2.6.8 and 6.1.1.4'
N N 0.0061 0.0033 'International Tables Vol C Tables 4.2.6.8 and 6.1.1.4'
O O 0.0106 0.0060 'International Tables Vol C Tables 4.2.6.8 and 6.1.1.4'
S S 0.1246 0.1234 'International Tables Vol C Tables 4.2.6.8 and 6.1.1.4'
Cd Cd -0.8075 1.2024 'International Tables Vol C Tables 4.2.6.8 and 6.1.1.4'

loop_
_geom_angle_atom_site_label_1
_geom_angle_atom_site_label_2
_geom_angle_atom_site_label_3
_geom_angle
O21 Cd1 O11 94.83(9)
O21 Cd1 O12 125.67(8)
O11 Cd1 O12 53.96(8)
O21 Cd1 S2 98.15(7)
O11 Cd1 S2 97.64(7)
O12 Cd1 S2 126.11(6)
O21 Cd1 S1 107.89(7)
O11 Cd1 S1 149.86(7)
O12 Cd1 S1 96.13(6)
S2 Cd1 S1 98.41(4)
C1 S1 Cd1 112.94(13)
N11 C1 N12 117.6(3)
N11 C1 S1 122.6(3)
N12 C1 S1 119.8(3)
C2 S2 Cd1 112.67(13)
N21 C2 N22 118.9(3)
N21 C2 S2 124.4(3)
N22 C2 S2 116.7(3)
C1 N11 H11E 120.0
C1 N11 H11F 120.0
H11E N11 H11F 120.0
C117 O11 Cd1 95.9(2)
C117 O12 Cd1 89.5(2)
C1 N12 H12A 120.0
C1 N12 H12B 120.0
H12A N12 H12B 120.0
C112 O13 H13A 109.5
C217 O21 Cd1 108.4(2)
C2 N21 H21E 120.0
C2 N21 H21F 120.0
H21E N21 H21F 120.0
C2 N22 H22A 120.0
C2 N22 H22B 120.0
H22A N22 H22B 120.0
C212 O23 H23A 109.5
C116 C111 C112 118.7(3)
C116 C111 C117 120.0(3)
C112 C111 C117 121.4(3)
O13 C112 C113 117.9(4)
O13 C112 C111 121.7(3)
C113 C112 C111 120.4(4)
C112 C113 C114 119.0(4)
C112 C113 H11A 120.5
C114 C113 H11A 120.5
C115 C114 C113 121.8(4)
C115 C114 H11B 119.1
C113 C114 H11B 119.1
C114 C115 C116 118.9(4)
C114 C115 H11C 120.5
C116 C115 H11C 120.5
C115 C116 C111 121.2(4)
C115 C116 H11D 119.4
C111 C116 H11D 119.4
O11 C117 O12 120.6(3)
O11 C117 C111 120.9(3)
O12 C117 C111 118.4(3)
C212 C211 C216 118.8(3)
C212 C211 C217 121.0(3)
C216 C211 C217 120.2(3)
O23 C212 C211 122.3(3)
O23 C212 C213 117.8(4)
C211 C212 C213 119.8(4)
C214 C213 C212 119.2(4)
C214 C213 H21A 120.4
C212 C213 H21A 120.4
C215 C214 C213 121.8(4)
C215 C214 H21B 119.1
C213 C214 H21B 119.1
C214 C215 C216 120.1(5)
C214 C215 H21C 119.9
C216 C215 H21C 119.9
C215 C216 C211 120.2(4)
C215 C216 H21D 119.9
C211 C216 H21D 119.9
O21 C217 O22 121.2(3)
O21 C217 C211 118.3(3)
O22 C217 C211 120.4(3)

loop_
_geom_bond_atom_site_label_1
_geom_bond_atom_site_label_2
_geom_bond_distance
Cd1 O21 2.238(2)
Cd1 O11 2.342(3)
Cd1 O12 2.467(2)
Cd1 S2 2.5584(10)
Cd1 S1 2.5807(11)
S1 C1 1.708(3)
C1 N11 1.309(4)
C1 N12 1.324(4)
S2 C2 1.714(4)
C2 N21 1.294(4)
C2 N22 1.307(4)
N11 H11E 0.8600
N11 H11F 0.8600
O11 C117 1.246(4)
O12 C117 1.269(4)
N12 H12A 0.8600
N12 H12B 0.8600
O13 C112 1.358(4)
O13 H13A 0.8200
O21 C217 1.256(4)
N21 H21E 0.8600
N21 H21F 0.8600
N22 H22A 0.8600
N22 H22B 0.8600
O22 C217 1.257(4)
O23 C212 1.326(5)
O23 H23A 0.8200
C111 C116 1.389(5)
C111 C112 1.404(5)
C111 C117 1.487(4)
C112 C113 1.375(5)
C113 C114 1.387(6)
C113 H11A 0.9300
C114 C115 1.369(6)
C114 H11B 0.9300
C115 C116 1.378(5)
C115 H11C 0.9300
C116 H11D 0.9300
C211 C212 1.373(5)
C211 C216 1.396(5)
C211 C217 1.491(4)
C212 C213 1.407(6)
C213 C214 1.351(6)
C213 H21A 0.9300
C214 C215 1.344(6)
C214 H21B 0.9300
C215 C216 1.373(5)
C215 H21C 0.9300
C216 H21D 0.9300
